data_7053247
loop_
_publ_author_name
'Maji, Pathik'
'Krishnamurthy, Setharampattu S.'
'Nethaji, Munirathinam'

_publ_section_title
;
 NMR and X-ray crystallographic studies of unsymmetrical
 25,26;27,28-dibridged para-tert-butyl calix[4]arene bisphosphites with a
 large &#x201C;through-space&#x201D; P--P coupling
;
_journal_issue 7
_journal_name_full 'New Journal of Chemistry'
_journal_page_first 1478
_journal_paper_doi 10.1039/b903771c
_journal_volume 34
_journal_year 2010
_chemical_formula_moiety 'C56 H71 O5 P'
_chemical_formula_sum 'C56 H71 O5 P'
_chemical_formula_weight 855.10
_chemical_name_common
;
5,11,17,23-tetra-(tert-butyl)calix(4)arene 25,26-
(dihydroxy)(27,28-(2,6-di-isopropyl-phenyl)) monophosphite
;
_chemical_name_systematic
;
5,11,17,23-tetra-(tert-butyl)calix[4]arene
25,26-(dihydroxy){27,28-(2,6-di-isopropyl-phenyl)}
monophosphite
;
_space_group_IT_number 14
_symmetry_cell_setting monoclinic
_symmetry_space_group_name_Hall '-P 2yn'
_symmetry_space_group_name_H-M 'P 1 21/n 1'
_atom_sites_solution_hydrogens geom
_atom_sites_solution_primary direct
_atom_sites_solution_secondary difmap
_audit_creation_method SHELXL-97
_cell_angle_alpha 90.000(5)
_cell_angle_beta 91.060(5)
_cell_angle_gamma 90.000(5)
_cell_formula_units_Z 4
_cell_length_a 10.280(5)
_cell_length_b 27.784(5)
_cell_length_c 17.984(5)
_cell_measurement_reflns_used 356
_cell_measurement_temperature 293(2)
_cell_measurement_theta_max 27.00
_cell_measurement_theta_min 2.50
_cell_volume 5136(3)
_computing_cell_refinement 'BRUKER SMART APEX CCD'
_computing_data_collection 'BRUKER SMART APEX CCD'
_computing_data_reduction 'BRUKER SAINT'
_computing_molecular_graphics ORTEP-III
_computing_publication_material 'WINGX V1.80.01'
_computing_structure_refinement 'SHELXL-97 (Sheldrick, 2008)'
_computing_structure_solution SHELXS-97
_diffrn_ambient_temperature 293(2)
_diffrn_detector_area_resol_mean 0.3
_diffrn_measured_fraction_theta_full 0.998
_diffrn_measured_fraction_theta_max 0.998
_diffrn_measurement_device_type 'BRUKER SMART APEX CCD'
_diffrn_measurement_method OMEGA
_diffrn_radiation_monochromator graphite
_diffrn_radiation_source 'fine-focus sealed tube'
_diffrn_radiation_type MoK\a
_diffrn_radiation_wavelength 0.71073
_diffrn_reflns_av_R_equivalents 0.1786
_diffrn_reflns_av_sigmaI/netI 0.1840
_diffrn_reflns_limit_h_max 12
_diffrn_reflns_limit_h_min -12
_diffrn_reflns_limit_k_max 33
_diffrn_reflns_limit_k_min -33
_diffrn_reflns_limit_l_max 21
_diffrn_reflns_limit_l_min -21
_diffrn_reflns_number 36813
_diffrn_reflns_theta_full 25.00
_diffrn_reflns_theta_max 25.00
_diffrn_reflns_theta_min 1.35
_exptl_absorpt_coefficient_mu 0.098
_exptl_absorpt_correction_T_max 0.9730
_exptl_absorpt_correction_T_min 0.9636
_exptl_absorpt_correction_type empirical
_exptl_absorpt_process_details SADABS
_exptl_crystal_colour COLORLESS
_exptl_crystal_density_diffrn 1.106
_exptl_crystal_density_method 'not measured'
_exptl_crystal_description RECTANGULAR
_exptl_crystal_F_000 1848
_exptl_crystal_size_max 0.38
_exptl_crystal_size_mid 0.32
_exptl_crystal_size_min 0.28
_refine_diff_density_max 0.622
_refine_diff_density_min -0.550
_refine_diff_density_rms 0.059
_refine_ls_extinction_method none
_refine_ls_goodness_of_fit_ref 0.877
_refine_ls_hydrogen_treatment mixed
_refine_ls_matrix_type fullcycle
_refine_ls_number_parameters 583
_refine_ls_number_reflns 9034
_refine_ls_number_restraints 0
_refine_ls_restrained_S_all 0.877
_refine_ls_R_factor_all 0.2505
_refine_ls_R_factor_gt 0.1108
_refine_ls_shift/su_max 0.021
_refine_ls_shift/su_mean 0.009
_refine_ls_structure_factor_coef Fsqd
_refine_ls_weighting_details 'calc w=1/[\s^2^(Fo^2^)+(0.1909P)^2^+0.0000P] where P=(Fo^2^+2Fc^2^)/3'
_refine_ls_weighting_scheme calc
_refine_ls_wR_factor_gt 0.2604
_refine_ls_wR_factor_ref 0.3289
_reflns_number_gt 3663
_reflns_number_total 9034
_reflns_threshold_expression >2\s(I)
_cod_data_source_file b903771c.txt
_cod_data_source_block pat22n_m
_cod_depositor_comments
;
The following automatic conversions were performed:

'_symmetry_cell_setting' value 'MONOCLINIC' changed to 'monoclinic'
according to /home/saulius/struct/CIF-dictionaries/cif_core.dic
dictionary named 'cif_core.dic' version 2.4.2 from
2011-04-26.

'_exptl_absorpt_correction_type' value 'EMPIRICAL'
changed to 'empirical' according to
/home/saulius/struct/CIF-dictionaries/cif_core.dic dictionary named
'cif_core.dic' version 2.4.2 from 2011-04-26.

Automatic conversion script
Id: cif_fix_values 1891 2012-01-12 08:04:46Z andrius 
;
_cod_original_sg_symbol_H-M P21/n
_cod_database_code 7053247

loop_
_symmetry_equiv_pos_as_xyz
'x, y, z'
'-x+1/2, y+1/2, -z+1/2'
'-x, -y, -z'
'x-1/2, -y-1/2, z-1/2'

loop_
_atom_site_label
_atom_site_type_symbol
_atom_site_fract_x
_atom_site_fract_y
_atom_site_fract_z
_atom_site_U_iso_or_equiv
_atom_site_adp_type
_atom_site_occupancy
_atom_site_symmetry_multiplicity
_atom_site_calc_flag
_atom_site_refinement_flags
P1 P 0.05294(13) 0.16905(5) 0.70639(8) 0.0371(4) Uani 1 1 d .
O1 O -0.0647(3) 0.14078(12) 0.7500(2) 0.0435(10) Uani 1 1 d .
O2 O 0.1752(3) 0.13422(12) 0.72199(19) 0.0397(9) Uani 1 1 d .
O3 O 0.0819(3) 0.21153(12) 0.76780(19) 0.0414(10) Uani 1 1 d .
O4 O 0.2634(4) 0.15470(14) 0.5538(2) 0.0538(12) Uani 1 1 d .
O5 O -0.0166(4) 0.03331(14) 0.5843(2) 0.0553(12) Uani 1 1 d .
H5A H 0.062(6) 0.028(3) 0.578(4) 0.10(3) Uiso 1 1 d .
H4A H 0.185(6) 0.157(2) 0.544(4) 0.10(3) Uiso 1 1 d .
C1 C -0.0600(5) 0.0926(2) 0.7704(3) 0.0402(15) Uani 1 1 d .
C2 C -0.1314(5) 0.0591(2) 0.7292(3) 0.0417(16) Uani 1 1 d .
C3 C -0.1264(5) 0.0115(2) 0.7528(4) 0.0479(17) Uani 1 1 d .
H3 H -0.1744 -0.0112 0.7260 0.057 Uiso 1 1 calc R
C4 C -0.0530(5) -0.0041(2) 0.8147(4) 0.0461(17) Uani 1 1 d .
C5 C 0.0160(5) 0.0307(2) 0.8532(3) 0.0475(17) Uani 1 1 d .
H5 H 0.0651 0.0215 0.8947 0.057 Uiso 1 1 calc R
C6 C 0.0157(5) 0.0788(2) 0.8331(3) 0.0401(15) Uani 1 1 d .
C7 C 0.0952(5) 0.1157(2) 0.8767(3) 0.0470(17) Uani 1 1 d .
H7A H 0.0555 0.1471 0.8706 0.056 Uiso 1 1 calc R
H7B H 0.0935 0.1075 0.9292 0.056 Uiso 1 1 calc R
C8 C 0.2355(5) 0.11810(19) 0.8523(3) 0.0355(14) Uani 1 1 d .
C9 C 0.3373(6) 0.1088(2) 0.9031(3) 0.0453(16) Uani 1 1 d .
H9 H 0.3165 0.1026 0.9523 0.054 Uiso 1 1 calc R
C10 C 0.4684(6) 0.1085(2) 0.8839(3) 0.0443(16) Uani 1 1 d .
C11 C 0.4954(5) 0.1193(2) 0.8105(3) 0.0430(16) Uani 1 1 d .
H11 H 0.5818 0.1203 0.7962 0.052 Uiso 1 1 calc R
C12 C 0.3991(5) 0.12877(19) 0.7575(3) 0.0356(14) Uani 1 1 d .
C13 C 0.2692(5) 0.12802(19) 0.7794(3) 0.0365(14) Uani 1 1 d .
C14 C 0.4314(5) 0.1375(2) 0.6766(3) 0.0415(16) Uani 1 1 d .
H14A H 0.3927 0.1677 0.6604 0.050 Uiso 1 1 calc R
H14B H 0.5250 0.1403 0.6720 0.050 Uiso 1 1 calc R
C15 C 0.3821(5) 0.0973(2) 0.6267(3) 0.0369(15) Uani 1 1 d .
C16 C 0.2943(5) 0.1073(2) 0.5678(3) 0.0410(15) Uani 1 1 d .
C17 C 0.2397(5) 0.0703(2) 0.5254(3) 0.0448(16) Uani 1 1 d .
C18 C 0.2765(5) 0.0234(2) 0.5412(3) 0.0469(17) Uani 1 1 d .
H18 H 0.2403 -0.0013 0.5127 0.056 Uiso 1 1 calc R
C19 C 0.3665(5) 0.0113(2) 0.5985(4) 0.0481(17) Uani 1 1 d .
C20 C 0.4156(5) 0.0495(2) 0.6398(3) 0.0403(15) Uani 1 1 d .
H20 H 0.4742 0.0428 0.6784 0.048 Uiso 1 1 calc R
C21 C 0.1308(6) 0.0810(2) 0.4679(3) 0.0532(18) Uani 1 1 d .
H21A H 0.1628 0.1030 0.4306 0.064 Uiso 1 1 calc R
H21B H 0.1049 0.0514 0.4432 0.064 Uiso 1 1 calc R
C22 C 0.0133(6) 0.1032(2) 0.5057(3) 0.0467(17) Uani 1 1 d .
C23 C -0.0326(6) 0.1484(2) 0.4852(4) 0.0536(18) Uani 1 1 d .
H23 H 0.0075 0.1645 0.4464 0.064 Uiso 1 1 calc R
C24 C -0.1365(6) 0.1708(2) 0.5205(3) 0.0500(17) Uani 1 1 d .
C25 C -0.1924(6) 0.1457(2) 0.5783(4) 0.0516(18) Uani 1 1 d .
H25 H -0.2608 0.1600 0.6031 0.062 Uiso 1 1 calc R
C26 C -0.1525(5) 0.1009(2) 0.6007(3) 0.0445(17) Uani 1 1 d .
C27 C -0.0500(6) 0.0793(2) 0.5630(3) 0.0457(17) Uani 1 1 d .
C28 C -0.2165(5) 0.0739(2) 0.6632(3) 0.0492(17) Uani 1 1 d .
H28A H -0.2558 0.0451 0.6424 0.059 Uiso 1 1 calc R
H28B H -0.2865 0.0938 0.6817 0.059 Uiso 1 1 calc R
C29 C 0.0498(6) 0.2593(2) 0.7465(3) 0.0434(16) Uani 1 1 d .
C30 C 0.1354(6) 0.2846(2) 0.7010(3) 0.0478(17) Uani 1 1 d .
C31 C 0.1026(7) 0.3315(2) 0.6817(4) 0.067(2) Uani 1 1 d .
H31 H 0.1580 0.3494 0.6522 0.081 Uiso 1 1 calc R
C32 C -0.0116(8) 0.3518(2) 0.7059(4) 0.073(2) Uani 1 1 d .
H32 H -0.0331 0.3830 0.6919 0.088 Uiso 1 1 calc R
C33 C -0.0930(7) 0.3266(3) 0.7501(4) 0.070(2) Uani 1 1 d .
H33 H -0.1694 0.3411 0.7657 0.084 Uiso 1 1 calc R
C34 C -0.0651(6) 0.2790(2) 0.7730(3) 0.0491(17) Uani 1 1 d .
C35 C -0.0549(7) -0.0571(2) 0.8388(4) 0.064(2) Uani 1 1 d .
C36 C -0.1759(10) -0.0670(3) 0.8798(6) 0.183(5) Uani 1 1 d .
H36A H -0.1840 -0.1011 0.8878 0.275 Uiso 1 1 calc R
H36B H -0.2496 -0.0557 0.8513 0.275 Uiso 1 1 calc R
H36C H -0.1724 -0.0508 0.9269 0.275 Uiso 1 1 calc R
C37 C 0.0575(11) -0.0705(3) 0.8874(8) 0.183(6) Uani 1 1 d .
H37A H 0.0627 -0.0488 0.9290 0.275 Uiso 1 1 calc R
H37B H 0.1362 -0.0684 0.8597 0.275 Uiso 1 1 calc R
H37C H 0.0464 -0.1028 0.9051 0.275 Uiso 1 1 calc R
C38 C -0.0556(13) -0.0906(3) 0.7714(6) 0.154(5) Uani 1 1 d .
H38A H 0.0252 -0.0875 0.7459 0.230 Uiso 1 1 calc R
H38B H -0.1262 -0.0820 0.7383 0.230 Uiso 1 1 calc R
H38C H -0.0661 -0.1232 0.7877 0.230 Uiso 1 1 calc R
C39 C 0.5793(6) 0.0947(3) 0.9391(4) 0.059(2) Uani 1 1 d .
C40 C 0.5306(8) 0.0898(4) 1.0168(4) 0.102(3) Uani 1 1 d .
H40A H 0.4905 0.1193 1.0317 0.153 Uiso 1 1 calc R
H40B H 0.6022 0.0826 1.0500 0.153 Uiso 1 1 calc R
H40C H 0.4680 0.0642 1.0185 0.153 Uiso 1 1 calc R
C41 C 0.6393(9) 0.0478(3) 0.9135(5) 0.103(3) Uani 1 1 d .
H41A H 0.7110 0.0395 0.9460 0.154 Uiso 1 1 calc R
H41B H 0.6698 0.0514 0.8637 0.154 Uiso 1 1 calc R
H41C H 0.5751 0.0227 0.9147 0.154 Uiso 1 1 calc R
C42 C 0.6859(8) 0.1336(3) 0.9378(5) 0.100(3) Uani 1 1 d .
H42A H 0.6520 0.1632 0.9571 0.151 Uiso 1 1 calc R
H42B H 0.7132 0.1385 0.8876 0.151 Uiso 1 1 calc R
H42C H 0.7588 0.1235 0.9680 0.151 Uiso 1 1 calc R
C43 C 0.3987(6) -0.0412(2) 0.6175(4) 0.0547(19) Uani 1 1 d .
C44 C 0.3003(9) -0.0595(3) 0.6704(6) 0.141(4) Uani 1 1 d .
H44A H 0.3104 -0.0431 0.7171 0.212 Uiso 1 1 calc R
H44B H 0.3128 -0.0934 0.6778 0.212 Uiso 1 1 calc R
H44C H 0.2145 -0.0538 0.6503 0.212 Uiso 1 1 calc R
C45 C 0.5370(7) -0.0451(2) 0.6521(5) 0.081(3) Uani 1 1 d .
H45A H 0.5375 -0.0318 0.7013 0.121 Uiso 1 1 calc R
H45B H 0.5970 -0.0277 0.6220 0.121 Uiso 1 1 calc R
H45C H 0.5623 -0.0784 0.6545 0.121 Uiso 1 1 calc R
C46 C 0.3990(9) -0.0733(3) 0.5479(5) 0.101(3) Uani 1 1 d .
H46A H 0.4292 -0.1049 0.5612 0.152 Uiso 1 1 calc R
H46B H 0.4556 -0.0596 0.5116 0.152 Uiso 1 1 calc R
H46C H 0.3123 -0.0754 0.5273 0.152 Uiso 1 1 calc R
C47 C -0.1851(7) 0.2212(3) 0.4959(4) 0.068(2) Uani 1 1 d .
C48 C -0.0791(9) 0.2522(3) 0.4687(6) 0.171(4) Uani 1 1 d .
H48A H -0.1155 0.2780 0.4394 0.256 Uiso 1 1 calc R
H48B H -0.0216 0.2335 0.4388 0.256 Uiso 1 1 calc R
H48C H -0.0314 0.2654 0.5104 0.256 Uiso 1 1 calc R
C49 C -0.2847(13) 0.2160(4) 0.4354(8) 0.219(7) Uani 1 1 d .
H49A H -0.2889 0.1830 0.4197 0.328 Uiso 1 1 calc R
H49B H -0.2615 0.2359 0.3940 0.328 Uiso 1 1 calc R
H49C H -0.3680 0.2258 0.4533 0.328 Uiso 1 1 calc R
C50 C -0.2449(9) 0.2476(3) 0.5573(6) 0.193(4) Uani 1 1 d .
H50A H -0.1917 0.2443 0.6014 0.290 Uiso 1 1 calc R
H50B H -0.3299 0.2347 0.5661 0.290 Uiso 1 1 calc R
H50C H -0.2523 0.2810 0.5444 0.290 Uiso 1 1 calc R
C51 C 0.2617(6) 0.2621(3) 0.6743(4) 0.0589(19) Uani 1 1 d .
H51 H 0.2453 0.2274 0.6711 0.071 Uiso 1 1 calc R
C52 C 0.3700(8) 0.2683(4) 0.7308(5) 0.128(4) Uani 1 1 d .
H52A H 0.4491 0.2553 0.7114 0.193 Uiso 1 1 calc R
H52B H 0.3485 0.2516 0.7756 0.193 Uiso 1 1 calc R
H52C H 0.3817 0.3019 0.7414 0.193 Uiso 1 1 calc R
C53 C 0.3028(9) 0.2772(3) 0.5986(5) 0.104(3) Uani 1 1 d .
H53A H 0.3361 0.3094 0.6007 0.156 Uiso 1 1 calc R
H53B H 0.2293 0.2760 0.5649 0.156 Uiso 1 1 calc R
H53C H 0.3693 0.2558 0.5815 0.156 Uiso 1 1 calc R
C54 C -0.1563(6) 0.2518(3) 0.8218(4) 0.061(2) Uani 1 1 d .
H54 H -0.1143 0.2212 0.8352 0.073 Uiso 1 1 calc R
C55 C -0.2828(8) 0.2402(4) 0.7820(5) 0.113(3) Uani 1 1 d .
H55A H -0.3244 0.2695 0.7664 0.169 Uiso 1 1 calc R
H55B H -0.3386 0.2230 0.8150 0.169 Uiso 1 1 calc R
H55C H -0.2658 0.2206 0.7393 0.169 Uiso 1 1 calc R
C56 C -0.1829(11) 0.2789(4) 0.8940(5) 0.134(4) Uani 1 1 d .
H56A H -0.1018 0.2874 0.9179 0.201 Uiso 1 1 calc R
H56B H -0.2322 0.2588 0.9265 0.201 Uiso 1 1 calc R
H56C H -0.2313 0.3077 0.8829 0.201 Uiso 1 1 calc R

loop_
_atom_site_aniso_label
_atom_site_aniso_U_11
_atom_site_aniso_U_22
_atom_site_aniso_U_33
_atom_site_aniso_U_23
_atom_site_aniso_U_13
_atom_site_aniso_U_12
P1 0.0353(7) 0.0367(8) 0.0393(8) 0.0032(7) 0.0008(6) -0.0004(6)
O1 0.0338(19) 0.033(2) 0.063(3) 0.0034(19) 0.0069(18) 0.0038(16)
O2 0.0346(19) 0.041(2) 0.043(2) -0.0035(18) -0.0021(17) 0.0018(16)
O3 0.048(2) 0.036(2) 0.040(2) -0.0001(18) -0.0037(18) -0.0017(17)
O4 0.059(3) 0.048(3) 0.054(3) 0.000(2) -0.003(2) 0.008(2)
O5 0.042(2) 0.047(3) 0.076(3) 0.006(2) 0.006(2) 0.003(2)
C1 0.030(3) 0.036(3) 0.055(4) 0.001(3) 0.010(3) -0.005(3)
C2 0.030(3) 0.044(4) 0.051(4) 0.006(3) 0.006(3) -0.004(3)
C3 0.033(3) 0.043(4) 0.068(5) 0.003(3) 0.007(3) -0.011(3)
C4 0.036(3) 0.039(4) 0.064(4) 0.012(3) 0.012(3) -0.006(3)
C5 0.037(3) 0.052(4) 0.054(4) 0.015(3) 0.007(3) -0.002(3)
C6 0.032(3) 0.047(4) 0.042(4) 0.009(3) 0.006(3) -0.007(3)
C7 0.043(3) 0.057(4) 0.040(4) 0.009(3) 0.002(3) -0.003(3)
C8 0.039(3) 0.034(3) 0.034(3) -0.009(3) 0.002(3) 0.001(3)
C9 0.058(4) 0.042(4) 0.036(4) -0.006(3) -0.002(3) -0.007(3)
C10 0.047(4) 0.036(4) 0.050(4) -0.015(3) -0.003(3) -0.003(3)
C11 0.032(3) 0.052(4) 0.044(4) -0.003(3) -0.007(3) -0.002(3)
C12 0.030(3) 0.036(3) 0.041(4) -0.003(3) 0.006(3) -0.003(2)
C13 0.041(3) 0.028(3) 0.041(4) -0.004(3) 0.004(3) 0.000(3)
C14 0.020(3) 0.050(4) 0.054(4) 0.006(3) -0.003(3) 0.001(3)
C15 0.021(3) 0.055(4) 0.035(3) -0.003(3) 0.003(2) 0.001(3)
C16 0.045(3) 0.038(4) 0.040(4) 0.001(3) 0.004(3) 0.011(3)
C17 0.044(3) 0.054(4) 0.036(4) -0.001(3) 0.000(3) 0.008(3)
C18 0.038(3) 0.053(4) 0.050(4) -0.011(3) 0.004(3) 0.002(3)
C19 0.033(3) 0.051(4) 0.061(4) -0.005(3) 0.007(3) -0.002(3)
C20 0.041(3) 0.036(4) 0.044(4) 0.000(3) -0.001(3) 0.002(3)
C21 0.053(4) 0.055(4) 0.052(4) -0.006(3) 0.001(3) 0.002(3)
C22 0.046(4) 0.046(4) 0.047(4) 0.001(3) -0.012(3) -0.003(3)
C23 0.053(4) 0.065(5) 0.043(4) 0.011(3) -0.007(3) -0.001(3)
C24 0.045(3) 0.063(4) 0.042(4) 0.004(3) -0.016(3) 0.003(3)
C25 0.040(3) 0.055(4) 0.059(4) -0.003(4) -0.002(3) 0.004(3)
C26 0.036(3) 0.053(4) 0.044(4) 0.010(3) -0.005(3) -0.010(3)
C27 0.046(3) 0.039(4) 0.052(4) 0.002(3) -0.011(3) 0.001(3)
C28 0.033(3) 0.048(4) 0.066(4) 0.001(3) -0.005(3) 0.000(3)
C29 0.051(4) 0.036(4) 0.043(4) -0.007(3) -0.005(3) 0.007(3)
C30 0.051(4) 0.042(4) 0.050(4) -0.002(3) -0.004(3) -0.011(3)
C31 0.089(5) 0.037(4) 0.075(5) 0.009(4) 0.007(4) 0.000(4)
C32 0.105(6) 0.033(4) 0.083(6) 0.005(4) 0.018(5) 0.016(4)
C33 0.076(5) 0.054(5) 0.081(5) -0.006(4) 0.013(4) 0.023(4)
C34 0.047(4) 0.053(4) 0.047(4) -0.005(3) 0.003(3) 0.006(3)
C35 0.069(5) 0.038(4) 0.084(5) 0.009(4) 0.009(4) -0.001(3)
C36 0.185(8) 0.086(6) 0.284(10) 0.121(7) 0.153(8) 0.027(6)
C37 0.188(10) 0.053(6) 0.304(15) 0.052(8) -0.143(11) -0.013(6)
C38 0.266(14) 0.040(6) 0.154(10) 0.008(6) 0.003(10) 0.007(7)
C39 0.055(4) 0.082(5) 0.040(4) -0.003(4) -0.007(3) 0.005(4)
C40 0.088(6) 0.164(9) 0.053(5) 0.010(5) -0.029(4) 0.024(6)
C41 0.113(7) 0.097(7) 0.099(7) -0.008(5) -0.021(6) 0.049(5)
C42 0.078(5) 0.109(7) 0.113(7) 0.010(6) -0.047(5) -0.021(5)
C43 0.054(4) 0.036(4) 0.073(5) 0.002(3) -0.007(4) -0.005(3)
C44 0.111(7) 0.101(7) 0.214(11) 0.085(8) 0.075(7) 0.021(6)
C45 0.083(5) 0.045(5) 0.113(7) 0.008(4) -0.024(5) 0.019(4)
C46 0.141(8) 0.057(5) 0.104(7) -0.025(5) -0.033(6) 0.027(5)
C47 0.065(4) 0.063(5) 0.076(5) 0.017(4) -0.004(4) 0.020(4)
C48 0.119(7) 0.083(6) 0.310(11) 0.098(7) -0.006(8) -0.011(6)
C49 0.282(14) 0.098(8) 0.269(14) 0.059(9) -0.204(12) 0.008(9)
C50 0.254(6) 0.139(6) 0.191(9) 0.069(6) 0.112(7) 0.178(5)
C51 0.051(4) 0.057(5) 0.068(5) 0.003(4) 0.001(4) -0.006(3)
C52 0.062(5) 0.200(12) 0.123(8) -0.045(8) -0.010(6) 0.010(6)
C53 0.120(7) 0.113(8) 0.081(6) 0.010(6) 0.024(6) 0.037(6)
C54 0.055(4) 0.062(5) 0.065(5) -0.006(4) 0.005(4) 0.014(3)
C55 0.072(6) 0.148(9) 0.119(8) 0.041(7) -0.010(5) -0.033(6)
C56 0.163(10) 0.155(10) 0.086(7) -0.024(7) 0.053(7) -0.038(8)

loop_
_atom_type_symbol
_atom_type_description
_atom_type_scat_dispersion_real
_atom_type_scat_dispersion_imag
_atom_type_scat_source
C C 0.0033 0.0016 'International Tables Vol C Tables 4.2.6.8 and 6.1.1.4'
H H 0.0000 0.0000 'International Tables Vol C Tables 4.2.6.8 and 6.1.1.4'
O O 0.0106 0.0060 'International Tables Vol C Tables 4.2.6.8 and 6.1.1.4'
P P 0.1023 0.0942 'International Tables Vol C Tables 4.2.6.8 and 6.1.1.4'

loop_
_geom_angle_atom_site_label_1
_geom_angle_atom_site_label_2
_geom_angle_atom_site_label_3
_geom_angle
O2 P1 O3 100.61(18)
O2 P1 O1 102.00(19)
O3 P1 O1 98.52(19)
C1 O1 P1 124.2(2)
C13 O2 P1 136.4(2)
C29 O3 P1 117.0(2)
C16 O4 H4A 111(5)
C27 O5 H5A 112(5)
C2 C1 O1 119.2(5)
C2 C1 C6 121.6(5)
O1 C1 C6 119.2(5)
C1 C2 C3 117.2(5)
C1 C2 C28 121.8(5)
C3 C2 C28 120.9(5)
C2 C3 C4 123.6(6)
C2 C3 H3 118.2
C4 C3 H3 118.2
C5 C4 C3 116.5(5)
C5 C4 C35 122.7(6)
C3 C4 C35 120.7(6)
C4 C5 C6 123.2(6)
C4 C5 H5 118.4
C6 C5 H5 118.4
C5 C6 C1 117.9(5)
C5 C6 C7 121.1(5)
C1 C6 C7 121.0(5)
C8 C7 C6 112.7(5)
C8 C7 H7A 109.1
C6 C7 H7A 109.1
C8 C7 H7B 109.1
C6 C7 H7B 109.1
H7A C7 H7B 107.8
C13 C8 C9 117.1(5)
C13 C8 C7 122.5(5)
C9 C8 C7 120.4(5)
C10 C9 C8 123.6(6)
C10 C9 H9 118.2
C8 C9 H9 118.2
C11 C10 C9 116.4(5)
C11 C10 C39 120.4(5)
C9 C10 C39 123.1(6)
C12 C11 C10 122.8(5)
C12 C11 H11 118.6
C10 C11 H11 118.6
C11 C12 C13 118.4(5)
C11 C12 C14 121.5(5)
C13 C12 C14 120.0(5)
C8 C13 C12 121.7(5)
C8 C13 O2 122.4(5)
C12 C13 O2 115.8(5)
C15 C14 C12 111.9(5)
C15 C14 H14A 109.2
C12 C14 H14A 109.2
C15 C14 H14B 109.2
C12 C14 H14B 109.2
H14A C14 H14B 107.9
C20 C15 C16 118.0(5)
C20 C15 C14 121.7(5)
C16 C15 C14 120.3(5)
O4 C16 C17 121.1(5)
O4 C16 C15 117.9(5)
C17 C16 C15 121.0(5)
C18 C17 C16 118.4(5)
C18 C17 C21 120.8(5)
C16 C17 C21 120.6(5)
C17 C18 C19 123.0(6)
C17 C18 H18 118.5
C19 C18 H18 118.5
C20 C19 C18 115.9(6)
C20 C19 C43 122.4(5)
C18 C19 C43 121.5(5)
C19 C20 C15 123.7(5)
C19 C20 H20 118.2
C15 C20 H20 118.2
C22 C21 C17 110.5(5)
C22 C21 H21A 109.5
C17 C21 H21A 109.5
C22 C21 H21B 109.5
C17 C21 H21B 109.5
H21A C21 H21B 108.1
C23 C22 C27 117.8(6)
C23 C22 C21 121.0(6)
C27 C22 C21 121.2(6)
C22 C23 C24 122.6(6)
C22 C23 H23 118.7
C24 C23 H23 118.7
C25 C24 C23 116.7(6)
C25 C24 C47 122.2(6)
C23 C24 C47 121.1(6)
C26 C25 C24 123.5(6)
C26 C25 H25 118.2
C24 C25 H25 118.2
C25 C26 C27 118.2(6)
C25 C26 C28 122.6(6)
C27 C26 C28 119.3(6)
O5 C27 C22 122.0(5)
O5 C27 C26 116.8(5)
C22 C27 C26 121.2(6)
C26 C28 C2 117.5(5)
C26 C28 H28A 107.9
C2 C28 H28A 107.9
C26 C28 H28B 107.9
C2 C28 H28B 107.9
H28A C28 H28B 107.2
C34 C29 C30 123.3(6)
C34 C29 O3 118.0(5)
C30 C29 O3 118.8(5)
C31 C30 C29 117.6(6)
C31 C30 C51 120.7(6)
C29 C30 C51 121.7(6)
C32 C31 C30 120.6(7)
C32 C31 H31 119.7
C30 C31 H31 119.7
C33 C32 C31 120.7(7)
C33 C32 H32 119.6
C31 C32 H32 119.6
C32 C33 C34 121.9(7)
C32 C33 H33 119.0
C34 C33 H33 119.0
C29 C34 C33 115.9(6)
C29 C34 C54 123.0(6)
C33 C34 C54 121.1(6)
C37 C35 C36 108.1(8)
C37 C35 C38 107.9(8)
C36 C35 C38 106.9(8)
C37 C35 C4 113.1(6)
C36 C35 C4 109.5(6)
C38 C35 C4 111.1(6)
C35 C36 H36A 109.5
C35 C36 H36B 109.5
H36A C36 H36B 109.5
C35 C36 H36C 109.5
H36A C36 H36C 109.5
H36B C36 H36C 109.5
C35 C37 H37A 109.5
C35 C37 H37B 109.5
H37A C37 H37B 109.5
C35 C37 H37C 109.5
H37A C37 H37C 109.5
H37B C37 H37C 109.5
C35 C38 H38A 109.5
C35 C38 H38B 109.5
H38A C38 H38B 109.5
C35 C38 H38C 109.5
H38A C38 H38C 109.5
H38B C38 H38C 109.5
C40 C39 C41 110.4(7)
C40 C39 C42 109.2(6)
C41 C39 C42 107.8(7)
C40 C39 C10 111.5(6)
C41 C39 C10 108.4(6)
C42 C39 C10 109.5(6)
C39 C40 H40A 109.5
C39 C40 H40B 109.5
H40A C40 H40B 109.5
C39 C40 H40C 109.5
H40A C40 H40C 109.5
H40B C40 H40C 109.5
C39 C41 H41A 109.5
C39 C41 H41B 109.5
H41A C41 H41B 109.5
C39 C41 H41C 109.5
H41A C41 H41C 109.5
H41B C41 H41C 109.5
C39 C42 H42A 109.5
C39 C42 H42B 109.5
H42A C42 H42B 109.5
C39 C42 H42C 109.5
H42A C42 H42C 109.5
H42B C42 H42C 109.5
C44 C43 C19 108.7(6)
C44 C43 C46 109.4(7)
C19 C43 C46 112.1(6)
C44 C43 C45 110.4(7)
C19 C43 C45 110.5(5)
C46 C43 C45 105.7(6)
C43 C44 H44A 109.5
C43 C44 H44B 109.5
H44A C44 H44B 109.5
C43 C44 H44C 109.5
H44A C44 H44C 109.5
H44B C44 H44C 109.5
C43 C45 H45A 109.5
C43 C45 H45B 109.5
H45A C45 H45B 109.5
C43 C45 H45C 109.5
H45A C45 H45C 109.5
H45B C45 H45C 109.5
C43 C46 H46A 109.5
C43 C46 H46B 109.5
H46A C46 H46B 109.5
C43 C46 H46C 109.5
H46A C46 H46C 109.5
H46B C46 H46C 109.5
C50 C47 C48 106.1(8)
C50 C47 C49 107.8(8)
C48 C47 C49 108.4(8)
C50 C47 C24 112.0(6)
C48 C47 C24 112.7(6)
C49 C47 C24 109.6(7)
C47 C48 H48A 109.5
C47 C48 H48B 109.5
H48A C48 H48B 109.5
C47 C48 H48C 109.5
H48A C48 H48C 109.5
H48B C48 H48C 109.5
C47 C49 H49A 109.5
C47 C49 H49B 109.5
H49A C49 H49B 109.5
C47 C49 H49C 109.5
H49A C49 H49C 109.5
H49B C49 H49C 109.5
C47 C50 H50A 109.5
C47 C50 H50B 109.5
H50A C50 H50B 109.5
C47 C50 H50C 109.5
H50A C50 H50C 109.5
H50B C50 H50C 109.5
C53 C51 C52 111.4(7)
C53 C51 C30 115.4(6)
C52 C51 C30 111.3(6)
C53 C51 H51 106.0
C52 C51 H51 106.0
C30 C51 H51 106.0
C51 C52 H52A 109.5
C51 C52 H52B 109.5
H52A C52 H52B 109.5
C51 C52 H52C 109.5
H52A C52 H52C 109.5
H52B C52 H52C 109.5
C51 C53 H53A 109.5
C51 C53 H53B 109.5
H53A C53 H53B 109.5
C51 C53 H53C 109.5
H53A C53 H53C 109.5
H53B C53 H53C 109.5
C34 C54 C55 111.9(6)
C34 C54 C56 111.7(6)
C55 C54 C56 110.0(7)
C34 C54 H54 107.7
C55 C54 H54 107.7
C56 C54 H54 107.7
C54 C55 H55A 109.5
C54 C55 H55B 109.5
H55A C55 H55B 109.5
C54 C55 H55C 109.5
H55A C55 H55C 109.5
H55B C55 H55C 109.5
C54 C56 H56A 109.5
C54 C56 H56B 109.5
H56A C56 H56B 109.5
C54 C56 H56C 109.5
H56A C56 H56C 109.5
H56B C56 H56C 109.5

loop_
_geom_bond_atom_site_label_1
_geom_bond_atom_site_label_2
_geom_bond_distance
P1 O2 1.607(3)
P1 O3 1.640(4)
P1 O1 1.652(4)
O1 C1 1.390(6)
O2 C13 1.412(6)
O3 C29 1.420(6)
O4 C16 1.378(6)
O4 H4A 0.82(6)
O5 C27 1.375(6)
O5 H5A 0.83(7)
C1 C2 1.389(8)
C1 C6 1.411(8)
C2 C3 1.390(8)
C2 C28 1.517(8)
C3 C4 1.403(8)
C3 H3 0.9300
C4 C5 1.379(8)
C4 C35 1.535(9)
C5 C6 1.385(8)
C5 H5 0.9300
C6 C7 1.518(8)
C7 C8 1.517(7)
C7 H7A 0.9700
C7 H7B 0.9700
C8 C13 1.389(8)
C8 C9 1.400(8)
C9 C10 1.397(8)
C9 H9 0.9300
C10 C11 1.388(8)
C10 C39 1.546(8)
C11 C12 1.386(7)
C11 H11 0.9300
C12 C13 1.400(7)
C12 C14 1.518(8)
C14 C15 1.515(8)
C14 H14A 0.9700
C14 H14B 0.9700
C15 C20 1.390(8)
C15 C16 1.406(7)
C16 C17 1.390(8)
C17 C18 1.387(8)
C17 C21 1.538(8)
C18 C19 1.413(8)
C18 H18 0.9300
C19 C20 1.384(8)
C19 C43 1.533(8)
C20 H20 0.9300
C21 C22 1.528(8)
C21 H21A 0.9700
C21 H21B 0.9700
C22 C23 1.389(8)
C22 C27 1.397(8)
C23 C24 1.398(9)
C23 H23 0.9300
C24 C25 1.385(9)
C24 C47 1.549(9)
C25 C26 1.368(8)
C25 H25 0.9300
C26 C27 1.399(8)
C26 C28 1.512(8)
C28 H28A 0.9700
C28 H28B 0.9700
C29 C34 1.393(8)
C29 C30 1.402(8)
C30 C31 1.387(9)
C30 C51 1.526(8)
C31 C32 1.380(10)
C31 H31 0.9300
C32 C33 1.359(10)
C32 H32 0.9300
C33 C34 1.412(9)
C33 H33 0.9300
C34 C54 1.501(9)
C35 C37 1.484(11)
C35 C36 1.484(10)
C35 C38 1.527(11)
C36 H36A 0.9600
C36 H36B 0.9600
C36 H36C 0.9600
C37 H37A 0.9600
C37 H37B 0.9600
C37 H37C 0.9600
C38 H38A 0.9600
C38 H38B 0.9600
C38 H38C 0.9600
C39 C40 1.499(10)
C39 C41 1.518(10)
C39 C42 1.540(10)
C40 H40A 0.9600
C40 H40B 0.9600
C40 H40C 0.9600
C41 H41A 0.9600
C41 H41B 0.9600
C41 H41C 0.9600
C42 H42A 0.9600
C42 H42B 0.9600
C42 H42C 0.9600
C43 C44 1.490(10)
C43 C46 1.538(10)
C43 C45 1.545(9)
C44 H44A 0.9600
C44 H44B 0.9600
C44 H44C 0.9600
C45 H45A 0.9600
C45 H45B 0.9600
C45 H45C 0.9600
C46 H46A 0.9600
C46 H46B 0.9600
C46 H46C 0.9600
C47 C50 1.470(10)
C47 C48 1.480(10)
C47 C49 1.487(12)
C48 H48A 0.9600
C48 H48B 0.9600
C48 H48C 0.9600
C49 H49A 0.9600
C49 H49B 0.9600
C49 H49C 0.9600
C50 H50A 0.9600
C50 H50B 0.9600
C50 H50C 0.9600
C51 C53 1.493(10)
C51 C52 1.504(10)
C51 H51 0.9800
C52 H52A 0.9600
C52 H52B 0.9600
C52 H52C 0.9600
C53 H53A 0.9600
C53 H53B 0.9600
C53 H53C 0.9600
C54 C55 1.507(10)
C54 C56 1.531(11)
C54 H54 0.9800
C55 H55A 0.9600
C55 H55B 0.9600
C55 H55C 0.9600
C56 H56A 0.9600
C56 H56B 0.9600
C56 H56C 0.9600

loop_
_geom_torsion_atom_site_label_1
_geom_torsion_atom_site_label_2
_geom_torsion_atom_site_label_3
_geom_torsion_atom_site_label_4
_geom_torsion
O2 P1 O1 C1 -18.7(3)
O3 P1 O1 C1 -121.5(3)
O3 P1 O2 C13 16.2(4)
O1 P1 O2 C13 -85.0(4)
O2 P1 O3 C29 143.5(3)
O1 P1 O3 C29 -112.5(3)
P1 O1 C1 C2 -104.0(4)
P1 O1 C1 C6 76.9(5)
O1 C1 C2 C3 -178.4(4)
C6 C1 C2 C3 0.8(8)
O1 C1 C2 C28 -1.2(8)
C6 C1 C2 C28 177.9(5)
C1 C2 C3 C4 -0.7(9)
C28 C2 C3 C4 -177.9(5)
C2 C3 C4 C5 0.5(9)
C2 C3 C4 C35 178.4(6)
C3 C4 C5 C6 -0.4(8)
C35 C4 C5 C6 -178.3(6)
C4 C5 C6 C1 0.5(8)
C4 C5 C6 C7 -179.0(5)
C2 C1 C6 C5 -0.7(8)
O1 C1 C6 C5 178.4(4)
C2 C1 C6 C7 178.8(5)
O1 C1 C6 C7 -2.0(7)
C5 C6 C7 C8 84.4(7)
C1 C6 C7 C8 -95.1(6)
C6 C7 C8 C13 57.3(7)
C6 C7 C8 C9 -120.8(6)
C13 C8 C9 C10 -0.9(8)
C7 C8 C9 C10 177.3(5)
C8 C9 C10 C11 1.8(8)
C8 C9 C10 C39 -175.6(6)
C9 C10 C11 C12 -1.8(9)
C39 C10 C11 C12 175.6(6)
C10 C11 C12 C13 1.0(9)
C10 C11 C12 C14 -176.2(5)
C9 C8 C13 C12 0.0(8)
C7 C8 C13 C12 -178.1(5)
C9 C8 C13 O2 175.0(4)
C7 C8 C13 O2 -3.2(8)
C11 C12 C13 C8 -0.1(8)
C14 C12 C13 C8 177.2(5)
C11 C12 C13 O2 -175.3(4)
C14 C12 C13 O2 2.0(7)
P1 O2 C13 C8 57.8(6)
P1 O2 C13 C12 -127.0(4)
C11 C12 C14 C15 112.3(6)
C13 C12 C14 C15 -64.9(7)
C12 C14 C15 C20 -55.0(7)
C12 C14 C15 C16 121.3(5)
C20 C15 C16 O4 -178.6(4)
C14 C15 C16 O4 4.9(7)
C20 C15 C16 C17 1.9(8)
C14 C15 C16 C17 -174.6(5)
O4 C16 C17 C18 178.8(5)
C15 C16 C17 C18 -1.7(8)
O4 C16 C17 C21 -7.5(8)
C15 C16 C17 C21 172.0(5)
C16 C17 C18 C19 0.3(9)
C21 C17 C18 C19 -173.5(5)
C17 C18 C19 C20 1.0(8)
C17 C18 C19 C43 176.3(6)
C18 C19 C20 C15 -0.8(8)
C43 C19 C20 C15 -176.0(5)
C16 C15 C20 C19 -0.6(8)
C14 C15 C20 C19 175.8(5)
C18 C17 C21 C22 113.8(6)
C16 C17 C21 C22 -59.8(7)
C17 C21 C22 C23 120.8(6)
C17 C21 C22 C27 -57.9(7)
C27 C22 C23 C24 1.3(9)
C21 C22 C23 C24 -177.4(5)
C22 C23 C24 C25 0.5(9)
C22 C23 C24 C47 -179.9(6)
C23 C24 C25 C26 -1.1(9)
C47 C24 C25 C26 179.3(6)
C24 C25 C26 C27 -0.3(9)
C24 C25 C26 C28 -179.0(6)
C23 C22 C27 O5 176.1(5)
C21 C22 C27 O5 -5.1(8)
C23 C22 C27 C26 -2.8(9)
C21 C22 C27 C26 176.0(5)
C25 C26 C27 O5 -176.7(5)
C28 C26 C27 O5 2.0(8)
C25 C26 C27 C22 2.3(9)
C28 C26 C27 C22 -179.0(5)
C25 C26 C28 C2 -121.8(6)
C27 C26 C28 C2 59.6(8)
C1 C2 C28 C26 56.9(8)
C3 C2 C28 C26 -126.1(6)
P1 O3 C29 C34 101.4(5)
P1 O3 C29 C30 -79.5(5)
C34 C29 C30 C31 -0.1(9)
O3 C29 C30 C31 -179.3(5)
C34 C29 C30 C51 178.9(6)
O3 C29 C30 C51 -0.2(8)
C29 C30 C31 C32 -1.0(10)
C51 C30 C31 C32 -180.0(6)
C30 C31 C32 C33 1.1(11)
C31 C32 C33 C34 0.0(12)
C30 C29 C34 C33 1.1(9)
O3 C29 C34 C33 -179.8(5)
C30 C29 C34 C54 -179.9(6)
O3 C29 C34 C54 -0.8(8)
C32 C33 C34 C29 -1.0(10)
C32 C33 C34 C54 180.0(7)
C5 C4 C35 C37 -21.3(10)
C3 C4 C35 C37 160.9(8)
C5 C4 C35 C36 99.3(8)
C3 C4 C35 C36 -78.5(9)
C5 C4 C35 C38 -142.9(8)
C3 C4 C35 C38 39.3(9)
C11 C10 C39 C40 173.8(6)
C9 C10 C39 C40 -9.0(9)
C11 C10 C39 C41 -64.5(8)
C9 C10 C39 C41 112.7(7)
C11 C10 C39 C42 52.9(8)
C9 C10 C39 C42 -129.9(7)
C20 C19 C43 C44 89.5(8)
C18 C19 C43 C44 -85.5(8)
C20 C19 C43 C46 -149.4(6)
C18 C19 C43 C46 35.6(8)
C20 C19 C43 C45 -31.8(8)
C18 C19 C43 C45 153.2(6)
C25 C24 C47 C50 27.3(10)
C23 C24 C47 C50 -152.3(7)
C25 C24 C47 C48 146.8(7)
C23 C24 C47 C48 -32.8(10)
C25 C24 C47 C49 -92.3(10)
C23 C24 C47 C49 88.1(10)
C31 C30 C51 C53 -34.7(9)
C29 C30 C51 C53 146.3(7)
C31 C30 C51 C52 93.6(8)
C29 C30 C51 C52 -85.4(8)
C29 C34 C54 C55 -111.1(8)
C33 C34 C54 C55 67.8(9)
C29 C34 C54 C56 125.0(8)
C33 C34 C54 C56 -56.0(9)
